data_1572153
loop_
_publ_author_name
'Hu, Xueqing'
'Zhao, Yunxu'
'He, Tong'
'Niu, Caoyue'
'Liu, Feipeng'
'Jia, Wei'
'Mu, Yi'
'Li, Xingwei'
'Rong, Zi-Qiang'

_publ_section_title
;
 Access to distal biaxial atropisomers by iridium catalyzed asymmetric C-H
 alkylation.
;
_journal_issue 33
_journal_name_full 'Chemical science'
_journal_page_first 13541
_journal_page_last 13549
_journal_paper_doi 10.1039/d4sc01837k
_journal_volume 15
_journal_year 2024
_chemical_absolute_configuration ad
_chemical_formula_moiety 'C42 H35 N3 O4'
_chemical_formula_sum 'C42 H35 N3 O4'
_chemical_formula_weight 645.73
_space_group_crystal_system orthorhombic
_space_group_IT_number 19
_space_group_name_Hall 'P 2ac 2ab'
_space_group_name_H-M_alt 'P 21 21 21'
_atom_sites_solution_hydrogens geom
_atom_sites_solution_primary dual
_audit_creation_date 2023-07-17
_audit_creation_method
;
Olex2 1.5
(compiled 2023.03.06 svn.rbb2c1857 for OlexSys, GUI svn.r6748)
;
_audit_update_record
;
2023-07-21 deposited with the CCDC.	2024-07-22 downloaded from the CCDC.
;
_cell_angle_alpha 90
_cell_angle_beta 90
_cell_angle_gamma 90
_cell_formula_units_Z 4
_cell_length_a 11.4007(3)
_cell_length_b 12.6971(3)
_cell_length_c 23.0034(6)
_cell_measurement_reflns_used 9601
_cell_measurement_temperature 193.00
_cell_measurement_theta_max 68.045
_cell_measurement_theta_min 4.328
_cell_volume 3329.88(15)
_computing_cell_refinement 'SAINT V8.40B (?, 2016)'
_computing_data_reduction 'SAINT V8.40B (?, 2016)'
_computing_molecular_graphics 'Olex2 1.5 (Dolomanov et al., 2009)'
_computing_publication_material 'Olex2 1.5 (Dolomanov et al., 2009)'
_computing_structure_refinement 'SHELXL 2018/3 (Sheldrick, 2015)'
_computing_structure_solution 'SHELXT 2018/2 (Sheldrick, 2018)'
_diffrn_ambient_temperature 193.00
_diffrn_measured_fraction_theta_full 0.999
_diffrn_measured_fraction_theta_max 0.999
_diffrn_measurement_device_type 'Bruker D8 VENTURE'
_diffrn_measurement_method '\f and \w scans'
_diffrn_radiation_type CuK\a
_diffrn_radiation_wavelength 1.54178
_diffrn_reflns_av_R_equivalents 0.0374
_diffrn_reflns_av_unetI/netI 0.0166
_diffrn_reflns_Laue_measured_fraction_full 0.999
_diffrn_reflns_Laue_measured_fraction_max 0.999
_diffrn_reflns_limit_h_max 13
_diffrn_reflns_limit_h_min -13
_diffrn_reflns_limit_k_max 15
_diffrn_reflns_limit_k_min -15
_diffrn_reflns_limit_l_max 27
_diffrn_reflns_limit_l_min -27
_diffrn_reflns_number 77740
_diffrn_reflns_point_group_measured_fraction_full 1.000
_diffrn_reflns_point_group_measured_fraction_max 0.999
_diffrn_reflns_theta_full 67.679
_diffrn_reflns_theta_max 68.302
_diffrn_reflns_theta_min 3.843
_diffrn_source_current 1.1
_diffrn_source_power 0.05500000000000001
_diffrn_source_voltage 50.0
_diffrn_standards_number 0
_exptl_absorpt_coefficient_mu 0.665
_exptl_absorpt_correction_T_max 0.7531
_exptl_absorpt_correction_T_min 0.6912
_exptl_absorpt_correction_type multi-scan
_exptl_absorpt_process_details
;
SADABS-2016/2 (Bruker,2016/2) was used for absorption correction.
wR2(int) was 0.0666 before and 0.0450 after correction.
The Ratio of minimum to maximum transmission is 0.9178.
The \l/2 correction factor is Not present.
;
_exptl_crystal_density_diffrn 1.288
_exptl_crystal_description block
_exptl_crystal_F_000 1360
_exptl_crystal_size_max 0.13
_exptl_crystal_size_mid 0.12
_exptl_crystal_size_min 0.1
_refine_diff_density_max 0.172
_refine_diff_density_min -0.094
_refine_diff_density_rms 0.029
_refine_ls_abs_structure_details
;
 Flack x determined using 2593 quotients [(I+)-(I-)]/[(I+)+(I-)]
 (Parsons, Flack and Wagner, Acta Cryst. B69 (2013) 249-259).
;
_refine_ls_abs_structure_Flack 0.01(3)
_refine_ls_extinction_coef 0.0031(2)
_refine_ls_extinction_expression Fc^*^=kFc[1+0.001xFc^2^\l^3^/sin(2\q)]^-1/4^
_refine_ls_extinction_method 'SHELXL-2018/3 (Sheldrick 2018)'
_refine_ls_goodness_of_fit_ref 1.054
_refine_ls_hydrogen_treatment constr
_refine_ls_matrix_type full
_refine_ls_number_parameters 446
_refine_ls_number_reflns 6111
_refine_ls_number_restraints 0
_refine_ls_restrained_S_all 1.054
_refine_ls_R_factor_all 0.0249
_refine_ls_R_factor_gt 0.0245
_refine_ls_shift/su_max 0.001
_refine_ls_shift/su_mean 0.000
_refine_ls_structure_factor_coef Fsqd
_refine_ls_weighting_details 'w=1/[\s^2^(Fo^2^)+(0.0361P)^2^+0.3594P] where P=(Fo^2^+2Fc^2^)/3'
_refine_ls_weighting_scheme calc
_refine_ls_wR_factor_gt 0.0645
_refine_ls_wR_factor_ref 0.0648
_reflns_Friedel_coverage 0.777
_reflns_Friedel_fraction_full 1.000
_reflns_Friedel_fraction_max 0.999
_reflns_number_gt 6000
_reflns_number_total 6111
_reflns_threshold_expression 'I > 2\s(I)'
_cod_data_source_file d4sc01837k2.cif
_cod_data_source_block cu_230715lu_xgd_rzq_hxq_0m
_cod_depositor_comments
;
The following automatic conversions were performed:

data item '_chemical_absolute_configuration' value 'AD' was changed
to 'ad' in accordance with the
/home/data/users/saulius/crontab/automatic-downloads/rss-feeds/RSC/lib/dictionaries/cif_core.dic
dictionary named 'cif_core.dic' version 2.4.2 last updated on
2011-04-26.

Automatic conversion script
Id: cif_fix_values 8170 2020-07-09 18:12:32Z antanas 

 Adding full bibliography for 1572152--1572155.cif.
;
_cod_database_code 1572153
_shelx_shelxl_version_number 2018/3
_shelx_space_group_comment
;
The symmetry employed for this shelxl refinement is uniquely defined
by the following loop, which should always be used as a source of
symmetry information in preference to the above space-group names.
They are only intended as comments.
;
_shelx_estimated_absorpt_t_max 0.937
_shelx_estimated_absorpt_t_min 0.919
_olex2_refinement_description
;
1. Fixed Uiso
 At 1.2 times of:
  All C(H) groups, All C(H,H) groups
 At 1.5 times of:
  All C(H,H,H) groups
2.a Ternary CH refined with riding coordinates:
 C16(H16), C17(H17), C18(H18), C20(H20), C22(H22)
2.b Secondary CH2 refined with riding coordinates:
 C19(H19a,H19b), C21(H21a,H21b)
2.c Aromatic/amide H refined with riding coordinates:
 C4(H4), C7(H7), C8(H8), C9(H9), C10(H10), C11(H11), C24(H24), C28(H28),
 C29(H29), C30(H30), C31(H31), C35(H35), C36(H36), C39(H39), C40(H40), C41(H41),
  C42(H42)
2.d Idealised Me refined as rotating group:
 C1(H1a,H1b,H1c), C13(H13a,H13b,H13c), C26(H26a,H26b,H26c)
;
_olex2_submission_special_instructions 'No special instructions were received'

loop_
_space_group_symop_operation_xyz
'x, y, z'
'-x+1/2, -y, z+1/2'
'-x, y+1/2, -z+1/2'
'x+1/2, -y+1/2, -z'

loop_
_atom_site_label
_atom_site_type_symbol
_atom_site_fract_x
_atom_site_fract_y
_atom_site_fract_z
_atom_site_U_iso_or_equiv
_atom_site_adp_type
_atom_site_occupancy
_atom_site_site_symmetry_order
_atom_site_calc_flag
_atom_site_refinement_flags_posn
_atom_site_refinement_flags_adp
_atom_site_refinement_flags_occupancy
_atom_site_disorder_assembly
_atom_site_disorder_group
C1 C 0.7079(2) 0.98234(16) 0.54833(9) 0.0546(5) Uani 1 1 d . . . . .
H1A H 0.774876 0.966097 0.523178 0.082 Uiso 1 1 calc R U . . .
H1B H 0.731587 1.034047 0.577703 0.082 Uiso 1 1 calc R U . . .
H1C H 0.643919 1.011380 0.524830 0.082 Uiso 1 1 calc R U . . .
C2 C 0.58173(16) 0.90043(13) 0.61580(7) 0.0387(4) Uani 1 1 d . . . . .
C3 C 0.53652(15) 0.80178(12) 0.64001(7) 0.0351(3) Uani 1 1 d . . . . .
C4 C 0.43752(15) 0.80054(12) 0.67749(7) 0.0362(3) Uani 1 1 d . . . . .
H4 H 0.397877 0.860872 0.692001 0.043 Uiso 1 1 calc R U . . .
C5 C 0.40878(14) 0.69862(13) 0.68921(6) 0.0343(3) Uani 1 1 d . . . . .
C6 C 0.30911(15) 0.65547(14) 0.72175(7) 0.0379(4) Uani 1 1 d . . . . .
C7 C 0.20055(19) 0.7035(2) 0.71535(10) 0.0612(6) Uani 1 1 d . . . . .
H7 H 0.192862 0.762653 0.690318 0.073 Uiso 1 1 calc R U . . .
C8 C 0.1036(2) 0.6665(3) 0.74495(12) 0.0819(8) Uani 1 1 d . . . . .
H8 H 0.029664 0.699785 0.739795 0.098 Uiso 1 1 calc R U . . .
C9 C 0.1133(2) 0.5817(2) 0.78184(10) 0.0692(7) Uani 1 1 d . . . . .
H9 H 0.046371 0.555977 0.801984 0.083 Uiso 1 1 calc R U . . .
C10 C 0.21975(19) 0.53486(17) 0.78921(8) 0.0528(5) Uani 1 1 d . . . . .
H10 H 0.226792 0.476855 0.815054 0.063 Uiso 1 1 calc R U . . .
C11 C 0.31810(16) 0.57045(14) 0.75961(7) 0.0410(4) Uani 1 1 d . . . . .
H11 H 0.391617 0.536719 0.765202 0.049 Uiso 1 1 calc R U . . .
C12 C 0.56925(14) 0.69911(12) 0.62902(6) 0.0333(3) Uani 1 1 d . . . . .
C13 C 0.66418(17) 0.64997(14) 0.59410(8) 0.0455(4) Uani 1 1 d . . . . .
H13A H 0.715845 0.609380 0.619737 0.068 Uiso 1 1 calc R U . . .
H13B H 0.709660 0.705091 0.574575 0.068 Uiso 1 1 calc R U . . .
H13C H 0.629668 0.603002 0.564934 0.068 Uiso 1 1 calc R U . . .
C14 C 0.55073(14) 0.45418(12) 0.67828(6) 0.0329(3) Uani 1 1 d . . . . .
C15 C 0.39661(13) 0.48981(12) 0.61230(6) 0.0310(3) Uani 1 1 d . . . . .
C16 C 0.50537(14) 0.34880(12) 0.65946(6) 0.0323(3) Uani 1 1 d . . . . .
H16 H 0.476761 0.308459 0.693999 0.039 Uiso 1 1 calc R U . . .
C17 C 0.40168(13) 0.37171(12) 0.61762(6) 0.0309(3) Uani 1 1 d . . . . .
H17 H 0.326993 0.345066 0.635035 0.037 Uiso 1 1 calc R U . . .
C18 C 0.58622(15) 0.27847(12) 0.62212(7) 0.0363(4) Uani 1 1 d . . . . .
H18 H 0.644445 0.236455 0.644911 0.044 Uiso 1 1 calc R U . . .
C19 C 0.49369(16) 0.21248(12) 0.59074(7) 0.0376(4) Uani 1 1 d . . . . .
H19A H 0.442260 0.173336 0.617863 0.045 Uiso 1 1 calc R U . . .
H19B H 0.528153 0.163756 0.561802 0.045 Uiso 1 1 calc R U . . .
C20 C 0.43152(13) 0.30729(11) 0.56241(7) 0.0301(3) Uani 1 1 d . . . . .
H20 H 0.362231 0.288505 0.537852 0.036 Uiso 1 1 calc R U . . .
C21 C 0.63932(14) 0.34135(13) 0.57143(7) 0.0350(3) Uani 1 1 d . . . . .
H21A H 0.702176 0.300666 0.552002 0.042 Uiso 1 1 calc R U . . .
H21B H 0.672166 0.409056 0.585241 0.042 Uiso 1 1 calc R U . . .
C22 C 0.53326(13) 0.36040(11) 0.52898(6) 0.0293(3) Uani 1 1 d . . . . .
H22 H 0.517716 0.437745 0.526145 0.035 Uiso 1 1 calc R U . . .
C23 C 0.55496(13) 0.31659(11) 0.46831(7) 0.0296(3) Uani 1 1 d . . . . .
C24 C 0.50032(14) 0.22164(12) 0.44953(7) 0.0340(3) Uani 1 1 d . . . . .
H24 H 0.446634 0.187773 0.474989 0.041 Uiso 1 1 calc R U . . .
C25 C 0.52177(14) 0.17699(12) 0.39637(7) 0.0344(3) Uani 1 1 d . . . . .
C26 C 0.46097(19) 0.07587(15) 0.37910(9) 0.0506(5) Uani 1 1 d . . . . .
H26A H 0.519744 0.020991 0.372107 0.076 Uiso 1 1 calc R U . . .
H26B H 0.415405 0.087572 0.343554 0.076 Uiso 1 1 calc R U . . .
H26C H 0.408344 0.053506 0.410443 0.076 Uiso 1 1 calc R U . . .
C27 C 0.60157(14) 0.22715(12) 0.35752(7) 0.0323(3) Uani 1 1 d . . . . .
C28 C 0.63126(15) 0.18304(13) 0.30279(7) 0.0383(4) Uani 1 1 d . . . . .
H28 H 0.598268 0.117445 0.291514 0.046 Uiso 1 1 calc R U . . .
C29 C 0.70678(17) 0.23378(15) 0.26609(7) 0.0443(4) Uani 1 1 d . . . . .
H29 H 0.726508 0.202620 0.229841 0.053 Uiso 1 1 calc R U . . .
C30 C 0.75524(17) 0.33102(15) 0.28135(8) 0.0461(4) Uani 1 1 d . . . . .
H30 H 0.805891 0.366458 0.255036 0.055 Uiso 1 1 calc R U . . .
C31 C 0.72987(15) 0.37540(14) 0.33421(7) 0.0392(4) Uani 1 1 d . . . . .
H31 H 0.763593 0.441383 0.344192 0.047 Uiso 1 1 calc R U . . .
C32 C 0.65400(14) 0.32438(12) 0.37433(7) 0.0323(3) Uani 1 1 d . . . . .
C33 C 0.62978(13) 0.36767(11) 0.43053(7) 0.0300(3) Uani 1 1 d . . . . .
C34 C 0.68776(14) 0.47045(12) 0.44573(6) 0.0314(3) Uani 1 1 d . . . . .
C35 C 0.80724(16) 0.65514(15) 0.46417(8) 0.0442(4) Uani 1 1 d . . . . .
H35 H 0.852968 0.716796 0.470003 0.053 Uiso 1 1 calc R U . . .
C36 C 0.85232(15) 0.55920(16) 0.47625(8) 0.0447(4) Uani 1 1 d . . . . .
H36 H 0.929343 0.556296 0.491931 0.054 Uiso 1 1 calc R U . . .
C37 C 0.62966(14) 0.56750(12) 0.43319(6) 0.0319(3) Uani 1 1 d . . . . .
C38 C 0.69151(15) 0.66282(13) 0.44281(7) 0.0377(4) Uani 1 1 d . . . . .
C39 C 0.51326(15) 0.57223(13) 0.41204(8) 0.0406(4) Uani 1 1 d . . . . .
H39 H 0.471234 0.508922 0.404910 0.049 Uiso 1 1 calc R U . . .
C40 C 0.46084(18) 0.66726(15) 0.40179(10) 0.0530(5) Uani 1 1 d . . . . .
H40 H 0.382570 0.669574 0.387670 0.064 Uiso 1 1 calc R U . . .
C41 C 0.5220(2) 0.76158(15) 0.41200(10) 0.0563(5) Uani 1 1 d . . . . .
H41 H 0.484558 0.827205 0.405063 0.068 Uiso 1 1 calc R U . . .
C42 C 0.63465(19) 0.75967(14) 0.43177(9) 0.0495(5) Uani 1 1 d . . . . .
H42 H 0.675270 0.823950 0.438193 0.059 Uiso 1 1 calc R U . . .
N1 N 0.49221(12) 0.63727(9) 0.66020(5) 0.0317(3) Uani 1 1 d . . . . .
N2 N 0.48022(11) 0.53007(9) 0.65111(5) 0.0300(3) Uani 1 1 d . . . . .
N3 N 0.79478(12) 0.46574(12) 0.46749(6) 0.0397(3) Uani 1 1 d . . . . .
O1 O 0.54357(13) 0.98600(9) 0.62871(6) 0.0508(3) Uani 1 1 d . . . . .
O2 O 0.66860(12) 0.88731(9) 0.57675(6) 0.0484(3) Uani 1 1 d . . . . .
O3 O 0.63071(12) 0.47483(10) 0.71033(5) 0.0473(3) Uani 1 1 d . . . . .
O4 O 0.33544(11) 0.54427(10) 0.58235(5) 0.0455(3) Uani 1 1 d . . . . .

loop_
_atom_site_aniso_label
_atom_site_aniso_U_11
_atom_site_aniso_U_22
_atom_site_aniso_U_33
_atom_site_aniso_U_23
_atom_site_aniso_U_13
_atom_site_aniso_U_12
C1 0.0653(12) 0.0433(10) 0.0553(11) 0.0114(9) 0.0081(10) -0.0057(9)
C2 0.0496(10) 0.0311(8) 0.0355(8) -0.0001(6) -0.0049(7) 0.0005(7)
C3 0.0456(9) 0.0293(7) 0.0305(7) -0.0024(6) -0.0023(7) 0.0027(7)
C4 0.0474(9) 0.0300(7) 0.0314(7) -0.0051(6) -0.0014(7) 0.0081(7)
C5 0.0421(8) 0.0340(8) 0.0268(7) -0.0053(6) 0.0009(6) 0.0061(7)
C6 0.0428(9) 0.0420(9) 0.0290(7) -0.0092(7) 0.0038(7) 0.0049(7)
C7 0.0554(11) 0.0767(14) 0.0514(11) 0.0056(11) 0.0135(10) 0.0256(11)
C8 0.0508(12) 0.123(2) 0.0720(16) 0.0077(16) 0.0209(12) 0.0280(15)
C9 0.0521(12) 0.1015(19) 0.0540(12) -0.0056(13) 0.0220(10) -0.0067(13)
C10 0.0617(12) 0.0574(12) 0.0392(9) -0.0056(8) 0.0113(9) -0.0108(10)
C11 0.0462(9) 0.0409(9) 0.0359(8) -0.0048(7) 0.0044(7) -0.0023(8)
C12 0.0413(8) 0.0297(7) 0.0290(7) -0.0010(6) 0.0008(6) -0.0005(7)
C13 0.0515(10) 0.0324(8) 0.0525(10) -0.0022(7) 0.0170(8) 0.0010(7)
C14 0.0390(8) 0.0319(8) 0.0277(7) 0.0019(6) 0.0009(6) 0.0012(6)
C15 0.0306(7) 0.0335(8) 0.0287(7) -0.0046(6) 0.0038(6) 0.0059(6)
C16 0.0399(8) 0.0272(7) 0.0297(7) 0.0041(6) 0.0011(6) 0.0006(6)
C17 0.0313(7) 0.0306(7) 0.0310(7) -0.0020(6) 0.0028(6) -0.0015(6)
C18 0.0430(9) 0.0275(7) 0.0384(8) 0.0011(6) -0.0027(7) 0.0079(6)
C19 0.0492(9) 0.0244(7) 0.0393(8) 0.0004(6) 0.0046(7) 0.0001(7)
C20 0.0325(7) 0.0251(7) 0.0327(7) -0.0029(6) 0.0031(6) -0.0024(6)
C21 0.0304(7) 0.0335(8) 0.0410(9) -0.0052(7) 0.0018(6) 0.0032(6)
C22 0.0306(7) 0.0235(7) 0.0337(7) -0.0025(6) 0.0025(6) 0.0010(5)
C23 0.0315(7) 0.0236(7) 0.0338(7) -0.0006(6) 0.0031(6) 0.0036(6)
C24 0.0374(8) 0.0285(7) 0.0362(8) -0.0014(6) 0.0059(7) -0.0016(6)
C25 0.0383(8) 0.0269(7) 0.0381(8) -0.0029(6) 0.0017(6) 0.0018(6)
C26 0.0638(12) 0.0394(9) 0.0485(10) -0.0120(8) 0.0108(9) -0.0141(9)
C27 0.0340(8) 0.0302(7) 0.0325(7) -0.0006(6) -0.0011(6) 0.0054(6)
C28 0.0424(9) 0.0386(9) 0.0340(8) -0.0036(7) -0.0016(7) 0.0049(7)
C29 0.0538(10) 0.0496(10) 0.0295(8) -0.0020(7) 0.0044(7) 0.0052(8)
C30 0.0513(10) 0.0517(10) 0.0353(9) 0.0085(8) 0.0103(8) 0.0010(9)
C31 0.0447(9) 0.0353(8) 0.0376(8) 0.0050(7) 0.0055(7) -0.0001(7)
C32 0.0337(7) 0.0301(7) 0.0330(8) 0.0033(6) 0.0014(6) 0.0058(6)
C33 0.0308(7) 0.0252(7) 0.0342(8) 0.0008(6) 0.0015(6) 0.0031(6)
C34 0.0333(8) 0.0306(7) 0.0302(7) 0.0007(6) 0.0067(6) -0.0020(6)
C35 0.0435(9) 0.0445(9) 0.0447(9) -0.0060(8) 0.0087(8) -0.0187(8)
C36 0.0309(8) 0.0579(11) 0.0453(9) -0.0022(8) 0.0034(7) -0.0116(8)
C37 0.0370(8) 0.0281(7) 0.0306(7) -0.0008(6) 0.0051(6) -0.0042(6)
C38 0.0454(9) 0.0328(8) 0.0348(8) -0.0022(6) 0.0096(7) -0.0094(7)
C39 0.0415(9) 0.0280(7) 0.0522(9) -0.0007(7) -0.0046(8) -0.0019(7)
C40 0.0498(10) 0.0356(9) 0.0736(13) 0.0045(9) -0.0066(10) 0.0037(8)
C41 0.0643(13) 0.0284(8) 0.0763(14) 0.0064(9) 0.0053(11) 0.0058(8)
C42 0.0645(12) 0.0268(8) 0.0572(12) -0.0008(8) 0.0129(9) -0.0113(8)
N1 0.0405(7) 0.0238(6) 0.0308(6) -0.0041(5) 0.0047(5) 0.0021(5)
N2 0.0365(6) 0.0243(6) 0.0290(6) -0.0025(5) 0.0014(5) 0.0026(5)
N3 0.0312(7) 0.0449(8) 0.0430(7) 0.0012(6) 0.0034(6) -0.0032(6)
O1 0.0707(9) 0.0267(6) 0.0549(7) 0.0015(5) 0.0051(7) 0.0051(6)
O2 0.0593(8) 0.0327(6) 0.0532(8) 0.0060(5) 0.0125(6) 0.0008(6)
O3 0.0538(7) 0.0409(6) 0.0472(7) -0.0004(6) -0.0185(6) -0.0013(6)
O4 0.0501(7) 0.0421(6) 0.0442(6) -0.0069(5) -0.0115(6) 0.0175(6)

loop_
_atom_type_symbol
_atom_type_description
_atom_type_scat_dispersion_real
_atom_type_scat_dispersion_imag
_atom_type_scat_source
C C 0.0181 0.0091 'International Tables Vol C Tables 4.2.6.8 and 6.1.1.4'
H H 0.0000 0.0000 'International Tables Vol C Tables 4.2.6.8 and 6.1.1.4'
N N 0.0311 0.0180 'International Tables Vol C Tables 4.2.6.8 and 6.1.1.4'
O O 0.0492 0.0322 'International Tables Vol C Tables 4.2.6.8 and 6.1.1.4'

loop_
_geom_angle_atom_site_label_1
_geom_angle_atom_site_label_2
_geom_angle_atom_site_label_3
_geom_angle
_geom_angle_site_symmetry_1
_geom_angle_site_symmetry_3
_geom_angle_publ_flag
H1A C1 H1B 109.5 . . ?
H1A C1 H1C 109.5 . . ?
H1B C1 H1C 109.5 . . ?
O2 C1 H1A 109.5 . . ?
O2 C1 H1B 109.5 . . ?
O2 C1 H1C 109.5 . . ?
O1 C2 C3 123.32(16) . . ?
O1 C2 O2 122.68(16) . . ?
O2 C2 C3 113.99(14) . . ?
C4 C3 C2 121.34(14) . . ?
C12 C3 C2 130.05(15) . . ?
C12 C3 C4 108.40(14) . . ?
C3 C4 H4 125.6 . . ?
C5 C4 C3 108.78(14) . . ?
C5 C4 H4 125.6 . . ?
C4 C5 C6 129.96(15) . . ?
C4 C5 N1 105.73(14) . . ?
N1 C5 C6 124.21(14) . . ?
C7 C6 C5 118.19(17) . . ?
C7 C6 C11 118.26(18) . . ?
C11 C6 C5 123.53(16) . . ?
C6 C7 H7 119.6 . . ?
C8 C7 C6 120.8(2) . . ?
C8 C7 H7 119.6 . . ?
C7 C8 H8 119.8 . . ?
C9 C8 C7 120.4(2) . . ?
C9 C8 H8 119.8 . . ?
C8 C9 H9 120.3 . . ?
C10 C9 C8 119.3(2) . . ?
C10 C9 H9 120.3 . . ?
C9 C10 H10 119.4 . . ?
C9 C10 C11 121.1(2) . . ?
C11 C10 H10 119.4 . . ?
C6 C11 H11 120.0 . . ?
C10 C11 C6 120.03(18) . . ?
C10 C11 H11 120.0 . . ?
C3 C12 C13 133.89(15) . . ?
C3 C12 N1 105.69(14) . . ?
N1 C12 C13 120.41(14) . . ?
C12 C13 H13A 109.5 . . ?
C12 C13 H13B 109.5 . . ?
C12 C13 H13C 109.5 . . ?
H13A C13 H13B 109.5 . . ?
H13A C13 H13C 109.5 . . ?
H13B C13 H13C 109.5 . . ?
N2 C14 C16 106.68(12) . . ?
O3 C14 C16 129.35(15) . . ?
O3 C14 N2 123.97(14) . . ?
N2 C15 C17 106.57(12) . . ?
O4 C15 C17 130.02(15) . . ?
O4 C15 N2 123.40(14) . . ?
C14 C16 H16 109.9 . . ?
C14 C16 C17 105.95(12) . . ?
C14 C16 C18 118.10(13) . . ?
C17 C16 H16 109.9 . . ?
C18 C16 H16 109.9 . . ?
C18 C16 C17 102.60(12) . . ?
C15 C17 C16 105.45(12) . . ?
C15 C17 H17 109.7 . . ?
C15 C17 C20 117.89(13) . . ?
C16 C17 H17 109.7 . . ?
C20 C17 C16 104.02(12) . . ?
C20 C17 H17 109.7 . . ?
C16 C18 H18 114.4 . . ?
C19 C18 C16 99.66(13) . . ?
C19 C18 H18 114.4 . . ?
C19 C18 C21 101.43(13) . . ?
C21 C18 C16 110.89(12) . . ?
C21 C18 H18 114.4 . . ?
C18 C19 H19A 112.7 . . ?
C18 C19 H19B 112.7 . . ?
C18 C19 C20 95.10(12) . . ?
H19A C19 H19B 110.2 . . ?
C20 C19 H19A 112.7 . . ?
C20 C19 H19B 112.7 . . ?
C17 C20 H20 114.6 . . ?
C19 C20 C17 99.60(12) . . ?
C19 C20 H20 114.6 . . ?
C19 C20 C22 101.89(12) . . ?
C22 C20 C17 110.01(12) . . ?
C22 C20 H20 114.6 . . ?
C18 C21 H21A 110.9 . . ?
C18 C21 H21B 110.9 . . ?
C18 C21 C22 104.36(12) . . ?
H21A C21 H21B 108.9 . . ?
C22 C21 H21A 110.9 . . ?
C22 C21 H21B 110.9 . . ?
C20 C22 C21 101.59(11) . . ?
C20 C22 H22 109.1 . . ?
C21 C22 H22 109.1 . . ?
C23 C22 C20 114.72(12) . . ?
C23 C22 C21 112.83(12) . . ?
C23 C22 H22 109.1 . . ?
C24 C23 C22 121.08(13) . . ?
C33 C23 C22 120.40(13) . . ?
C33 C23 C24 118.51(14) . . ?
C23 C24 H24 118.6 . . ?
C25 C24 C23 122.89(14) . . ?
C25 C24 H24 118.6 . . ?
C24 C25 C26 120.26(15) . . ?
C24 C25 C27 119.26(14) . . ?
C27 C25 C26 120.48(14) . . ?
C25 C26 H26A 109.5 . . ?
C25 C26 H26B 109.5 . . ?
C25 C26 H26C 109.5 . . ?
H26A C26 H26B 109.5 . . ?
H26A C26 H26C 109.5 . . ?
H26B C26 H26C 109.5 . . ?
C28 C27 C25 122.16(15) . . ?
C28 C27 C32 118.86(15) . . ?
C32 C27 C25 118.99(14) . . ?
C27 C28 H28 119.6 . . ?
C29 C28 C27 120.81(16) . . ?
C29 C28 H28 119.6 . . ?
C28 C29 H29 119.7 . . ?
C28 C29 C30 120.68(16) . . ?
C30 C29 H29 119.7 . . ?
C29 C30 H30 119.9 . . ?
C31 C30 C29 120.17(16) . . ?
C31 C30 H30 119.9 . . ?
C30 C31 H31 119.4 . . ?
C30 C31 C32 121.13(16) . . ?
C32 C31 H31 119.4 . . ?
C27 C32 C33 119.78(14) . . ?
C31 C32 C27 118.29(15) . . ?
C31 C32 C33 121.93(15) . . ?
C23 C33 C32 120.51(14) . . ?
C23 C33 C34 122.22(13) . . ?
C32 C33 C34 117.27(13) . . ?
C37 C34 C33 119.85(13) . . ?
N3 C34 C33 117.07(14) . . ?
N3 C34 C37 122.97(14) . . ?
C36 C35 H35 120.3 . . ?
C36 C35 C38 119.30(16) . . ?
C38 C35 H35 120.3 . . ?
C35 C36 H36 117.7 . . ?
C35 C36 N3 124.63(16) . . ?
N3 C36 H36 117.7 . . ?
C38 C37 C34 118.30(14) . . ?
C39 C37 C34 122.76(14) . . ?
C39 C37 C38 118.94(15) . . ?
C35 C38 C37 117.40(16) . . ?
C35 C38 C42 123.47(16) . . ?
C42 C38 C37 119.11(16) . . ?
C37 C39 H39 119.8 . . ?
C40 C39 C37 120.46(16) . . ?
C40 C39 H39 119.8 . . ?
C39 C40 H40 119.8 . . ?
C39 C40 C41 120.40(18) . . ?
C41 C40 H40 119.8 . . ?
C40 C41 H41 119.7 . . ?
C42 C41 C40 120.56(18) . . ?
C42 C41 H41 119.7 . . ?
C38 C42 H42 119.7 . . ?
C41 C42 C38 120.52(17) . . ?
C41 C42 H42 119.7 . . ?
C12 N1 C5 111.35(12) . . ?
C12 N1 N2 122.97(12) . . ?
N2 N1 C5 123.55(13) . . ?
C14 N2 C15 115.02(12) . . ?
N1 N2 C14 123.51(13) . . ?
N1 N2 C15 121.46(12) . . ?
C34 N3 C36 117.32(15) . . ?
C2 O2 C1 115.26(14) . . ?

loop_
_geom_bond_atom_site_label_1
_geom_bond_atom_site_label_2
_geom_bond_distance
_geom_bond_site_symmetry_2
_geom_bond_publ_flag
C1 H1A 0.9800 . ?
C1 H1B 0.9800 . ?
C1 H1C 0.9800 . ?
C1 O2 1.444(2) . ?
C2 C3 1.464(2) . ?
C2 O1 1.208(2) . ?
C2 O2 1.347(2) . ?
C3 C4 1.420(2) . ?
C3 C12 1.379(2) . ?
C4 H4 0.9500 . ?
C4 C5 1.362(2) . ?
C5 C6 1.467(2) . ?
C5 N1 1.3988(19) . ?
C6 C7 1.388(3) . ?
C6 C11 1.391(2) . ?
C7 H7 0.9500 . ?
C7 C8 1.381(3) . ?
C8 H8 0.9500 . ?
C8 C9 1.376(4) . ?
C9 H9 0.9500 . ?
C9 C10 1.362(3) . ?
C10 H10 0.9500 . ?
C10 C11 1.387(3) . ?
C11 H11 0.9500 . ?
C12 C13 1.485(2) . ?
C12 N1 1.379(2) . ?
C13 H13A 0.9800 . ?
C13 H13B 0.9800 . ?
C13 H13C 0.9800 . ?
C14 C16 1.498(2) . ?
C14 N2 1.402(2) . ?
C14 O3 1.202(2) . ?
C15 C17 1.506(2) . ?
C15 N2 1.402(2) . ?
C15 O4 1.1996(19) . ?
C16 H16 1.0000 . ?
C16 C17 1.552(2) . ?
C16 C18 1.544(2) . ?
C17 H17 1.0000 . ?
C17 C20 1.549(2) . ?
C18 H18 1.0000 . ?
C18 C19 1.529(2) . ?
C18 C21 1.537(2) . ?
C19 H19A 0.9900 . ?
C19 H19B 0.9900 . ?
C19 C20 1.542(2) . ?
C20 H20 1.0000 . ?
C20 C22 1.546(2) . ?
C21 H21A 0.9900 . ?
C21 H21B 0.9900 . ?
C21 C22 1.573(2) . ?
C22 H22 1.0000 . ?
C22 C23 1.523(2) . ?
C23 C24 1.424(2) . ?
C23 C33 1.380(2) . ?
C24 H24 0.9500 . ?
C24 C25 1.370(2) . ?
C25 C26 1.512(2) . ?
C25 C27 1.425(2) . ?
C26 H26A 0.9800 . ?
C26 H26B 0.9800 . ?
C26 H26C 0.9800 . ?
C27 C28 1.419(2) . ?
C27 C32 1.425(2) . ?
C28 H28 0.9500 . ?
C28 C29 1.367(3) . ?
C29 H29 0.9500 . ?
C29 C30 1.397(3) . ?
C30 H30 0.9500 . ?
C30 C31 1.371(3) . ?
C31 H31 0.9500 . ?
C31 C32 1.421(2) . ?
C32 C33 1.432(2) . ?
C33 C34 1.504(2) . ?
C34 C37 1.428(2) . ?
C34 N3 1.320(2) . ?
C35 H35 0.9500 . ?
C35 C36 1.351(3) . ?
C35 C38 1.411(3) . ?
C36 H36 0.9500 . ?
C36 N3 1.371(2) . ?
C37 C38 1.418(2) . ?
C37 C39 1.415(2) . ?
C38 C42 1.413(3) . ?
C39 H39 0.9500 . ?
C39 C40 1.367(2) . ?
C40 H40 0.9500 . ?
C40 C41 1.406(3) . ?
C41 H41 0.9500 . ?
C41 C42 1.362(3) . ?
C42 H42 0.9500 . ?
N1 N2 1.3839(17) . ?

loop_
_geom_torsion_atom_site_label_1
_geom_torsion_atom_site_label_2
_geom_torsion_atom_site_label_3
_geom_torsion_atom_site_label_4
_geom_torsion
_geom_torsion_site_symmetry_1
_geom_torsion_site_symmetry_2
_geom_torsion_site_symmetry_3
_geom_torsion_site_symmetry_4
_geom_torsion_publ_flag
C2 C3 C4 C5 174.73(15) . . . . ?
C2 C3 C12 C13 5.7(3) . . . . ?
C2 C3 C12 N1 -175.55(16) . . . . ?
C3 C2 O2 C1 174.77(16) . . . . ?
C3 C4 C5 C6 -174.84(15) . . . . ?
C3 C4 C5 N1 1.61(18) . . . . ?
C3 C12 N1 C5 2.00(17) . . . . ?
C3 C12 N1 N2 165.91(14) . . . . ?
C4 C3 C12 C13 -179.67(18) . . . . ?
C4 C3 C12 N1 -0.94(18) . . . . ?
C4 C5 C6 C7 38.6(3) . . . . ?
C4 C5 C6 C11 -139.94(19) . . . . ?
C4 C5 N1 C12 -2.28(17) . . . . ?
C4 C5 N1 N2 -166.07(14) . . . . ?
C5 C6 C7 C8 -179.9(2) . . . . ?
C5 C6 C11 C10 179.43(16) . . . . ?
C5 N1 N2 C14 -111.52(17) . . . . ?
C5 N1 N2 C15 69.93(18) . . . . ?
C6 C5 N1 C12 174.43(15) . . . . ?
C6 C5 N1 N2 10.6(2) . . . . ?
C6 C7 C8 C9 0.7(4) . . . . ?
C7 C6 C11 C10 0.9(3) . . . . ?
C7 C8 C9 C10 0.4(4) . . . . ?
C8 C9 C10 C11 -0.8(4) . . . . ?
C9 C10 C11 C6 0.2(3) . . . . ?
C11 C6 C7 C8 -1.3(3) . . . . ?
C12 C3 C4 C5 -0.44(19) . . . . ?
C12 N1 N2 C14 86.53(18) . . . . ?
C12 N1 N2 C15 -92.03(18) . . . . ?
C13 C12 N1 C5 -179.05(15) . . . . ?
C13 C12 N1 N2 -15.1(2) . . . . ?
C14 C16 C17 C15 2.68(15) . . . . ?
C14 C16 C17 C20 127.38(12) . . . . ?
C14 C16 C18 C19 -154.55(13) . . . . ?
C14 C16 C18 C21 -48.29(18) . . . . ?
C15 C17 C20 C19 149.62(14) . . . . ?
C15 C17 C20 C22 43.13(18) . . . . ?
C16 C14 N2 C15 -4.43(16) . . . . ?
C16 C14 N2 N1 176.93(13) . . . . ?
C16 C17 C20 C19 33.34(14) . . . . ?
C16 C17 C20 C22 -73.16(14) . . . . ?
C16 C18 C19 C20 58.99(13) . . . . ?
C16 C18 C21 C22 -71.24(16) . . . . ?
C17 C15 N2 C14 6.19(17) . . . . ?
C17 C15 N2 N1 -175.14(12) . . . . ?
C17 C16 C18 C19 -38.54(14) . . . . ?
C17 C16 C18 C21 67.72(15) . . . . ?
C17 C20 C22 C21 69.14(14) . . . . ?
C17 C20 C22 C23 -168.83(12) . . . . ?
C18 C16 C17 C15 -121.79(13) . . . . ?
C18 C16 C17 C20 2.91(14) . . . . ?
C18 C19 C20 C17 -56.63(13) . . . . ?
C18 C19 C20 C22 56.34(13) . . . . ?
C18 C21 C22 C20 1.33(14) . . . . ?
C18 C21 C22 C23 -122.01(13) . . . . ?
C19 C18 C21 C22 33.84(14) . . . . ?
C19 C20 C22 C21 -35.82(14) . . . . ?
C19 C20 C22 C23 86.22(14) . . . . ?
C20 C22 C23 C24 -11.47(19) . . . . ?
C20 C22 C23 C33 169.49(13) . . . . ?
C21 C18 C19 C20 -54.80(13) . . . . ?
C21 C22 C23 C24 104.23(16) . . . . ?
C21 C22 C23 C33 -74.81(17) . . . . ?
C22 C23 C24 C25 -176.84(14) . . . . ?
C22 C23 C33 C32 177.47(13) . . . . ?
C22 C23 C33 C34 -3.3(2) . . . . ?
C23 C24 C25 C26 179.89(16) . . . . ?
C23 C24 C25 C27 -0.4(2) . . . . ?
C23 C33 C34 C37 -88.49(18) . . . . ?
C23 C33 C34 N3 95.25(17) . . . . ?
C24 C23 C33 C32 -1.6(2) . . . . ?
C24 C23 C33 C34 177.62(13) . . . . ?
C24 C25 C27 C28 177.46(15) . . . . ?
C24 C25 C27 C32 -2.0(2) . . . . ?
C25 C27 C28 C29 179.03(16) . . . . ?
C25 C27 C32 C31 -177.64(15) . . . . ?
C25 C27 C32 C33 2.6(2) . . . . ?
C26 C25 C27 C28 -2.8(2) . . . . ?
C26 C25 C27 C32 177.70(15) . . . . ?
C27 C28 C29 C30 -0.9(3) . . . . ?
C27 C32 C33 C23 -0.8(2) . . . . ?
C27 C32 C33 C34 179.98(13) . . . . ?
C28 C27 C32 C31 2.8(2) . . . . ?
C28 C27 C32 C33 -176.92(14) . . . . ?
C28 C29 C30 C31 1.8(3) . . . . ?
C29 C30 C31 C32 -0.3(3) . . . . ?
C30 C31 C32 C27 -2.0(2) . . . . ?
C30 C31 C32 C33 177.74(16) . . . . ?
C31 C32 C33 C23 179.48(15) . . . . ?
C31 C32 C33 C34 0.2(2) . . . . ?
C32 C27 C28 C29 -1.5(2) . . . . ?
C32 C33 C34 C37 90.75(17) . . . . ?
C32 C33 C34 N3 -85.52(17) . . . . ?
C33 C23 C24 C25 2.2(2) . . . . ?
C33 C34 C37 C38 -173.89(14) . . . . ?
C33 C34 C37 C39 6.5(2) . . . . ?
C33 C34 N3 C36 173.95(14) . . . . ?
C34 C37 C38 C35 0.1(2) . . . . ?
C34 C37 C38 C42 -178.72(15) . . . . ?
C34 C37 C39 C40 178.72(17) . . . . ?
C35 C36 N3 C34 -0.1(3) . . . . ?
C35 C38 C42 C41 -178.96(18) . . . . ?
C36 C35 C38 C37 -2.2(2) . . . . ?
C36 C35 C38 C42 176.62(17) . . . . ?
C37 C34 N3 C36 -2.2(2) . . . . ?
C37 C38 C42 C41 -0.2(3) . . . . ?
C37 C39 C40 C41 0.2(3) . . . . ?
C38 C35 C36 N3 2.3(3) . . . . ?
C38 C37 C39 C40 -0.9(3) . . . . ?
C39 C37 C38 C35 179.72(15) . . . . ?
C39 C37 C38 C42 0.9(2) . . . . ?
C39 C40 C41 C42 0.6(3) . . . . ?
C40 C41 C42 C38 -0.5(3) . . . . ?
N1 C5 C6 C7 -137.24(19) . . . . ?
N1 C5 C6 C11 44.2(2) . . . . ?
N2 C14 C16 C17 0.76(15) . . . . ?
N2 C14 C16 C18 114.96(14) . . . . ?
N2 C15 C17 C16 -5.14(15) . . . . ?
N2 C15 C17 C20 -120.66(14) . . . . ?
N3 C34 C37 C38 2.1(2) . . . . ?
N3 C34 C37 C39 -177.43(15) . . . . ?
O1 C2 C3 C4 4.9(3) . . . . ?
O1 C2 C3 C12 178.86(18) . . . . ?
O1 C2 O2 C1 -4.0(3) . . . . ?
O2 C2 C3 C4 -173.90(15) . . . . ?
O2 C2 C3 C12 0.1(3) . . . . ?
O3 C14 C16 C17 -179.57(16) . . . . ?
O3 C14 C16 C18 -65.4(2) . . . . ?
O3 C14 N2 C15 175.88(15) . . . . ?
O3 C14 N2 N1 -2.8(2) . . . . ?
O4 C15 C17 C16 175.38(16) . . . . ?
O4 C15 C17 C20 59.9(2) . . . . ?
O4 C15 N2 C14 -174.29(15) . . . . ?
O4 C15 N2 N1 4.4(2) . . . . ?
